data_4072304
loop_
_publ_author_name
'Rankin, Matthew A.'
'Schatte, Gabriele'
'McDonald, Robert'
'Stradiotto, Mark'

_publ_section_title
;
 Indenyl Hemilability: Unveiling a Masked (\h5-C5Me5)Ru(\k2-P,Carbene)
 Zwitterion Via Facile and Reversible Ru&#x2212;C(sp3) Bond Cleavage
;
_journal_issue 23
_journal_name_full Organometallics
_journal_page_first 6286
_journal_paper_doi 10.1021/om800740z
_journal_volume 27
_journal_year 2008
_chemical_formula_moiety 'C35 H49 N2 P Ru, 2.5(C8 H11 N)'
_chemical_formula_sum 'C55 H76.5 N4.5 P Ru'
_chemical_formula_weight 932.75
_chemical_name_systematic
;

 ?

;
_space_group_IT_number 2
_symmetry_cell_setting triclinic
_symmetry_space_group_name_Hall '-P 1'
_symmetry_space_group_name_H-M 'P -1'
_atom_sites_solution_hydrogens geom
_atom_sites_solution_primary direct
_atom_sites_solution_secondary difmap
_audit_creation_method SHELXL-97
_cell_angle_alpha 84.2967(11)
_cell_angle_beta 77.9902(10)
_cell_angle_gamma 73.5579(10)
_cell_formula_units_Z 2
_cell_length_a 10.9510(9)
_cell_length_b 14.3673(12)
_cell_length_c 16.7877(13)
_cell_measurement_reflns_used 6116
_cell_measurement_temperature 193(2)
_cell_measurement_theta_max 27.39
_cell_measurement_theta_min 2.48
_cell_volume 2475.5(3)
_computing_cell_refinement 'Bruker SAINT (Bruker, 1997)'
_computing_data_collection 'Bruker SMART (Bruker, 1997)'
_computing_data_reduction 'Bruker SAINT (Bruker, 1997)'
_computing_molecular_graphics 'Bruker SHELXTL (Bruker, 1997)'
_computing_publication_material 'Bruker SHELXTL (Bruker, 1997)'
_computing_structure_refinement 'SHELXL-97 (Sheldrick, 1997)'
_computing_structure_solution 'SHELXS-97 (Sheldrick, 1990)'
_diffrn_ambient_temperature 193(2)
_diffrn_detector_area_resol_mean 8.192
_diffrn_measured_fraction_theta_full 0.987
_diffrn_measured_fraction_theta_max 0.987
_diffrn_measurement_device_type 'Bruker PLATFORM diffractometer/SMART 1000 CCD area detector'
_diffrn_measurement_method '\w scans'
_diffrn_radiation_monochromator graphite
_diffrn_radiation_source 'fine-focus sealed tube'
_diffrn_radiation_type MoK\a
_diffrn_radiation_wavelength 0.71073
_diffrn_reflns_av_R_equivalents 0.0156
_diffrn_reflns_av_sigmaI/netI 0.0231
_diffrn_reflns_limit_h_max 14
_diffrn_reflns_limit_h_min -13
_diffrn_reflns_limit_k_max 18
_diffrn_reflns_limit_k_min -18
_diffrn_reflns_limit_l_max 21
_diffrn_reflns_limit_l_min -21
_diffrn_reflns_number 21645
_diffrn_reflns_theta_full 27.43
_diffrn_reflns_theta_max 27.43
_diffrn_reflns_theta_min 1.89
_diffrn_standards_decay_% 0
_diffrn_standards_interval_time 0
_diffrn_standards_number 0
_exptl_absorpt_coefficient_mu 0.389
_exptl_absorpt_correction_T_max 0.9475
_exptl_absorpt_correction_T_min 0.8000
_exptl_absorpt_correction_type integration
_exptl_absorpt_process_details 'Bruker SHELXTL (Bruker, 1997)'
_exptl_crystal_colour orange
_exptl_crystal_density_diffrn 1.251
_exptl_crystal_density_method 'not measured'
_exptl_crystal_description slab
_exptl_crystal_F_000 994
_exptl_crystal_size_max 0.60
_exptl_crystal_size_mid 0.57
_exptl_crystal_size_min 0.14
_refine_diff_density_max 1.284
_refine_diff_density_min -0.561
_refine_diff_density_rms 0.074
_refine_ls_extinction_method none
_refine_ls_goodness_of_fit_ref 1.060
_refine_ls_hydrogen_treatment constr
_refine_ls_matrix_type full
_refine_ls_number_parameters 544
_refine_ls_number_reflns 11137
_refine_ls_number_restraints 9
_refine_ls_restrained_S_all 1.061
_refine_ls_R_factor_all 0.0426
_refine_ls_R_factor_gt 0.0370
_refine_ls_shift/su_max 0.001
_refine_ls_shift/su_mean 0.000
_refine_ls_structure_factor_coef Fsqd
_refine_ls_weighting_details 'calc w=1/[\s^2^(Fo^2^)+(0.0541P)^2^+1.6153P] where P=(Fo^2^+2Fc^2^)/3'
_refine_ls_weighting_scheme calc
_refine_ls_wR_factor_gt 0.0969
_refine_ls_wR_factor_ref 0.1016
_reflns_number_gt 9997
_reflns_number_total 11137
_reflns_threshold_expression I>2\s(I)
_cod_data_source_file om800740z_si_001.cif
_cod_data_source_block dal07d1
_cod_depositor_comments
;
The following automatic conversions were performed:

'_symmetry_cell_setting' value 'Triclinic' changed to 'triclinic'
according to /home/saulius/struct/CIF-dictionaries/cif_core.dic
dictionary named 'cif_core.dic' version 2.4.1 from 2010-06-29.

Automatic conversion script
Id: cif_fix_values 1715 2011-07-08 13:25:40Z adriana 
;
_cod_database_code 4072304

loop_
_symmetry_equiv_pos_as_xyz
'x, y, z'
'-x, -y, -z'

loop_
_atom_site_label
_atom_site_type_symbol
_atom_site_fract_x
_atom_site_fract_y
_atom_site_fract_z
_atom_site_U_iso_or_equiv
_atom_site_adp_type
_atom_site_occupancy
_atom_site_symmetry_multiplicity
_atom_site_calc_flag
_atom_site_refinement_flags
_atom_site_disorder_assembly
_atom_site_disorder_group
Ru Ru 0.160313(14) 0.231418(11) 0.204830(10) 0.02633(6) Uani 1 1 d . . .
P P 0.04936(5) 0.13904(4) 0.15850(3) 0.02562(11) Uani 1 1 d . . .
N1 N -0.03109(17) 0.17623(14) 0.34747(11) 0.0337(4) Uani 1 1 d . . .
N2 N 0.27396(16) 0.09203(13) 0.25919(10) 0.0283(3) Uani 1 1 d . . .
H2NA H 0.2162 0.0709 0.2998 0.034 Uiso 1 1 calc R . .
H2NB H 0.2991 0.0473 0.2193 0.034 Uiso 1 1 calc R . .
C1 C -0.0456(2) 0.00603(17) 0.37548(13) 0.0343(5) Uani 1 1 d . . .
H1 H -0.0677 0.0071 0.4332 0.041 Uiso 1 1 calc R . .
C2 C -0.01904(19) 0.08153(16) 0.32232(12) 0.0305(4) Uani 1 1 d . . .
C3 C 0.01088(19) 0.05490(15) 0.23934(12) 0.0282(4) Uani 1 1 d . . .
C3A C -0.00027(19) -0.04247(15) 0.24275(13) 0.0291(4) Uani 1 1 d . . .
C4 C 0.0159(2) -0.11093(17) 0.18387(14) 0.0354(5) Uani 1 1 d . . .
H4 H 0.0364 -0.0935 0.1276 0.043 Uiso 1 1 calc R . .
C5 C 0.0024(2) -0.20293(18) 0.20732(16) 0.0418(5) Uani 1 1 d . . .
H5 H 0.0134 -0.2478 0.1668 0.050 Uiso 1 1 calc R . .
C6 C -0.0275(2) -0.23142(18) 0.28994(17) 0.0448(6) Uani 1 1 d . . .
H6 H -0.0348 -0.2954 0.3049 0.054 Uiso 1 1 calc R . .
C7 C -0.0461(2) -0.16651(19) 0.34898(15) 0.0409(5) Uani 1 1 d . . .
H7 H -0.0677 -0.1855 0.4048 0.049 Uiso 1 1 calc R . .
C7A C -0.03334(19) -0.07247(17) 0.32737(13) 0.0325(4) Uani 1 1 d . . .
C10 C 0.1639(2) 0.34627(16) 0.10569(16) 0.0401(5) Uani 1 1 d . . .
C11 C 0.1074(2) 0.39010(16) 0.18186(17) 0.0417(5) Uani 1 1 d . . .
C12 C 0.2053(3) 0.36886(18) 0.23074(16) 0.0435(6) Uani 1 1 d . . .
C13 C 0.3198(2) 0.31073(17) 0.18424(17) 0.0412(5) Uani 1 1 d . . .
C14 C 0.2960(2) 0.29714(16) 0.10683(15) 0.0398(5) Uani 1 1 d . . .
C15 C 0.1013(4) 0.3705(2) 0.0314(2) 0.0643(9) Uani 1 1 d . . .
H15A H 0.0079 0.3778 0.0479 0.077 Uiso 1 1 calc R . .
H15B H 0.1394 0.3180 -0.0068 0.077 Uiso 1 1 calc R . .
H15C H 0.1159 0.4313 0.0049 0.077 Uiso 1 1 calc R . .
C16 C -0.0232(3) 0.4623(2) 0.2022(3) 0.0699(10) Uani 1 1 d . . .
H16A H -0.0138 0.5284 0.1900 0.084 Uiso 1 1 calc R . .
H16B H -0.0592 0.4549 0.2603 0.084 Uiso 1 1 calc R . .
H16C H -0.0817 0.4508 0.1696 0.084 Uiso 1 1 calc R . .
C17 C 0.1926(4) 0.4103(3) 0.3114(2) 0.0755(11) Uani 1 1 d . . .
H17A H 0.2034 0.4762 0.3027 0.091 Uiso 1 1 calc R . .
H17B H 0.2595 0.3694 0.3401 0.091 Uiso 1 1 calc R . .
H17C H 0.1067 0.4124 0.3442 0.091 Uiso 1 1 calc R . .
C18 C 0.4506(3) 0.2822(2) 0.2077(3) 0.0701(10) Uani 1 1 d . . .
H18A H 0.4404 0.2731 0.2671 0.084 Uiso 1 1 calc R . .
H18B H 0.4942 0.3335 0.1890 0.084 Uiso 1 1 calc R . .
H18C H 0.5026 0.2214 0.1824 0.084 Uiso 1 1 calc R . .
C19 C 0.3983(3) 0.2575(2) 0.0347(2) 0.0628(9) Uani 1 1 d . . .
H19A H 0.4394 0.3081 0.0091 0.075 Uiso 1 1 calc R . .
H19B H 0.3583 0.2363 -0.0049 0.075 Uiso 1 1 calc R . .
H19C H 0.4638 0.2020 0.0527 0.075 Uiso 1 1 calc R . .
C21 C -0.1087(2) 0.20825(17) 0.12945(14) 0.0340(5) Uani 1 1 d . . .
H21 H -0.0905 0.2578 0.0858 0.041 Uiso 1 1 calc R . .
C22 C -0.2014(2) 0.26256(19) 0.20163(16) 0.0439(6) Uani 1 1 d . . .
H22A H -0.1584 0.3028 0.2237 0.053 Uiso 1 1 calc R . .
H22B H -0.2259 0.2156 0.2440 0.053 Uiso 1 1 calc R . .
H22C H -0.2792 0.3041 0.1834 0.053 Uiso 1 1 calc R . .
C23 C -0.1755(2) 0.1447(2) 0.09549(16) 0.0451(6) Uani 1 1 d . . .
H23A H -0.1163 0.1101 0.0490 0.054 Uiso 1 1 calc R . .
H23B H -0.2539 0.1858 0.0777 0.054 Uiso 1 1 calc R . .
H23C H -0.1990 0.0976 0.1380 0.054 Uiso 1 1 calc R . .
C24 C 0.1261(2) 0.06470(15) 0.06757(12) 0.0300(4) Uani 1 1 d . . .
H24 H 0.0671 0.0249 0.0618 0.036 Uiso 1 1 calc R . .
C25 C 0.2558(2) -0.00509(18) 0.07770(14) 0.0384(5) Uani 1 1 d . . .
H25A H 0.2444 -0.0445 0.1284 0.046 Uiso 1 1 calc R . .
H25B H 0.3177 0.0319 0.0798 0.046 Uiso 1 1 calc R . .
H25C H 0.2887 -0.0477 0.0315 0.046 Uiso 1 1 calc R . .
C26 C 0.1434(2) 0.12710(18) -0.01104(13) 0.0399(5) Uani 1 1 d . . .
H26A H 0.0599 0.1729 -0.0167 0.048 Uiso 1 1 calc R . .
H26B H 0.1749 0.0852 -0.0578 0.048 Uiso 1 1 calc R . .
H26C H 0.2063 0.1632 -0.0090 0.048 Uiso 1 1 calc R . .
C27 C 0.0278(2) 0.23843(17) 0.30301(13) 0.0330(4) Uani 1 1 d . . .
H27 H -0.0020 0.3015 0.3242 0.040 Uiso 1 1 calc R . .
C28 C -0.1200(3) 0.2041(2) 0.42512(16) 0.0506(7) Uani 1 1 d . . .
H28A H -0.1271 0.2717 0.4349 0.061 Uiso 1 1 calc R . .
H28B H -0.0864 0.1618 0.4696 0.061 Uiso 1 1 calc R . .
H28C H -0.2057 0.1974 0.4226 0.061 Uiso 1 1 calc R . .
C31 C 0.3880(2) 0.08471(16) 0.29334(13) 0.0309(4) Uani 1 1 d . . .
C32 C 0.5106(2) 0.04071(16) 0.24901(14) 0.0347(5) Uani 1 1 d . . .
C33 C 0.6191(2) 0.03363(19) 0.28306(18) 0.0466(6) Uani 1 1 d . . .
H33 H 0.7030 0.0033 0.2539 0.056 Uiso 1 1 calc R . .
C34 C 0.6063(3) 0.0700(2) 0.3584(2) 0.0553(7) Uani 1 1 d . . .
H34 H 0.6809 0.0654 0.3806 0.066 Uiso 1 1 calc R . .
C35 C 0.4848(3) 0.1129(2) 0.40112(19) 0.0546(7) Uani 1 1 d . . .
H35 H 0.4766 0.1382 0.4527 0.066 Uiso 1 1 calc R . .
C36 C 0.3731(2) 0.12013(19) 0.37043(15) 0.0409(5) Uani 1 1 d . . .
C37 C 0.5276(2) 0.00093(19) 0.16714(15) 0.0433(5) Uani 1 1 d . . .
H37A H 0.4822 -0.0498 0.1722 0.052 Uiso 1 1 calc R . .
H37B H 0.6201 -0.0268 0.1461 0.052 Uiso 1 1 calc R . .
H37C H 0.4917 0.0533 0.1295 0.052 Uiso 1 1 calc R . .
C38 C 0.2422(3) 0.1618(2) 0.42177(16) 0.0551(7) Uani 1 1 d . . .
H38A H 0.1952 0.2194 0.3933 0.066 Uiso 1 1 calc R . .
H38B H 0.2530 0.1801 0.4740 0.066 Uiso 1 1 calc R . .
H38C H 0.1930 0.1131 0.4315 0.066 Uiso 1 1 calc R . .
N10S N 0.3734(2) 0.20003(16) 0.64663(13) 0.0451(5) Uani 1 1 d . . .
H10A H 0.2904 0.2279 0.6631 0.054 Uiso 1 1 calc R . .
H10B H 0.3998 0.1686 0.6011 0.054 Uiso 1 1 calc R . .
C11S C 0.4640(2) 0.20573(16) 0.69316(14) 0.0343(5) Uani 1 1 d . . .
C12S C 0.5965(2) 0.16463(17) 0.66425(16) 0.0420(5) Uani 1 1 d . . .
C13S C 0.6846(3) 0.1704(2) 0.7099(2) 0.0549(8) Uani 1 1 d . . .
H13S H 0.7741 0.1407 0.6915 0.066 Uiso 1 1 calc R . .
C14S C 0.6459(3) 0.2182(2) 0.7813(2) 0.0617(9) Uani 1 1 d . . .
H14S H 0.7082 0.2216 0.8119 0.074 Uiso 1 1 calc R . .
C15S C 0.5153(3) 0.2616(2) 0.80879(18) 0.0541(7) Uani 1 1 d . . .
H15S H 0.4887 0.2959 0.8577 0.065 Uiso 1 1 calc R . .
C16S C 0.4229(2) 0.25538(18) 0.76533(15) 0.0413(5) Uani 1 1 d . . .
C17S C 0.6417(3) 0.1165(2) 0.58381(18) 0.0604(8) Uani 1 1 d . . .
H17D H 0.6237 0.1654 0.5396 0.073 Uiso 1 1 calc R . .
H17E H 0.5958 0.0672 0.5831 0.073 Uiso 1 1 calc R . .
H17F H 0.7352 0.0856 0.5762 0.073 Uiso 1 1 calc R . .
C18S C 0.2814(3) 0.3019(3) 0.79540(19) 0.0628(8) Uani 1 1 d . . .
H18D H 0.2712 0.3395 0.8431 0.075 Uiso 1 1 calc R . .
H18E H 0.2355 0.2514 0.8105 0.075 Uiso 1 1 calc R . .
H18F H 0.2452 0.3452 0.7522 0.075 Uiso 1 1 calc R . .
N20S N 0.4411(2) 0.34568(16) 0.49358(14) 0.0509(5) Uani 1 1 d . . .
H20A H 0.3998 0.3122 0.5310 0.061 Uiso 1 1 calc R . .
H20B H 0.5240 0.3214 0.4737 0.061 Uiso 1 1 calc R . .
C21S C 0.3755(2) 0.43662(16) 0.46592(14) 0.0362(5) Uani 1 1 d . . .
C22S C 0.2435(2) 0.47552(17) 0.49736(14) 0.0382(5) Uani 1 1 d . . .
C23S C 0.1803(3) 0.56585(18) 0.46758(17) 0.0454(6) Uani 1 1 d . . .
H23S H 0.0908 0.5925 0.4887 0.055 Uiso 1 1 calc R . .
C24S C 0.2440(3) 0.61806(19) 0.40807(18) 0.0528(7) Uani 1 1 d . . .
H24S H 0.1992 0.6802 0.3888 0.063 Uiso 1 1 calc R . .
C25S C 0.3734(3) 0.57861(19) 0.37695(17) 0.0491(6) Uani 1 1 d . . .
H25S H 0.4176 0.6142 0.3359 0.059 Uiso 1 1 calc R . .
C26S C 0.4407(2) 0.48813(18) 0.40426(14) 0.0396(5) Uani 1 1 d . . .
C27S C 0.1721(3) 0.4199(2) 0.56254(18) 0.0549(7) Uani 1 1 d . . .
H27A H 0.2098 0.4114 0.6117 0.066 Uiso 1 1 calc R . .
H27B H 0.1796 0.3561 0.5430 0.066 Uiso 1 1 calc R . .
H27C H 0.0804 0.4560 0.5753 0.066 Uiso 1 1 calc R . .
C28S C 0.5816(3) 0.4444(2) 0.36811(19) 0.0556(7) Uani 1 1 d . . .
H28D H 0.6327 0.4295 0.4115 0.067 Uiso 1 1 calc R . .
H28E H 0.6130 0.4908 0.3280 0.067 Uiso 1 1 calc R . .
H28F H 0.5905 0.3846 0.3414 0.067 Uiso 1 1 calc R . .
N30S N 0.4333(6) 0.5053(6) -0.0926(3) 0.0938(8) Uiso 0.50 1 d PD A -1
H30A H 0.4837 0.4834 -0.1387 0.113 Uiso 0.50 1 calc PR A -1
H30B H 0.3494 0.5300 -0.0903 0.113 Uiso 0.50 1 calc PR A -1
C31S C 0.4861(4) 0.5010(6) -0.0235(3) 0.0938(8) Uiso 0.50 1 d PGD A -1
C32S C 0.6183(4) 0.4623(5) -0.0259(3) 0.0938(8) Uiso 0.50 1 d PGD A -1
C33S C 0.6690(4) 0.4575(5) 0.0442(3) 0.0938(8) Uiso 0.50 1 d PGD A -1
H33S H 0.7594 0.4311 0.0426 0.113 Uiso 0.50 1 calc PR A -1
C34S C 0.5875(5) 0.4915(5) 0.1167(3) 0.0938(8) Uiso 0.50 1 d PG A -1
H34S H 0.6222 0.4882 0.1646 0.113 Uiso 0.50 1 calc PR A -1
C35S C 0.4553(5) 0.5302(5) 0.1190(2) 0.0938(8) Uiso 0.50 1 d PGD A -1
H35S H 0.3996 0.5533 0.1685 0.113 Uiso 0.50 1 calc PR A -1
C36S C 0.4046(4) 0.5349(5) 0.0489(3) 0.0938(8) Uiso 0.50 1 d PGD A -1
C37S C 0.7064(6) 0.4276(7) -0.1044(4) 0.0938(8) Uiso 0.50 1 d PD A -1
H37D H 0.7111 0.3594 -0.1101 0.113 Uiso 0.50 1 calc PR A -1
H37E H 0.7932 0.4337 -0.1044 0.113 Uiso 0.50 1 calc PR A -1
H37F H 0.6724 0.4669 -0.1501 0.113 Uiso 0.50 1 calc PR A -1
C38S C 0.2629(4) 0.5791(7) 0.0494(5) 0.0938(8) Uiso 0.50 1 d PD A -1
H38D H 0.2205 0.6066 0.1026 0.113 Uiso 0.50 1 calc PR A -1
H38E H 0.2236 0.5290 0.0395 0.113 Uiso 0.50 1 calc PR A -1
H38F H 0.2519 0.6306 0.0066 0.113 Uiso 0.50 1 calc PR A -1

loop_
_atom_site_aniso_label
_atom_site_aniso_U_11
_atom_site_aniso_U_22
_atom_site_aniso_U_33
_atom_site_aniso_U_23
_atom_site_aniso_U_13
_atom_site_aniso_U_12
Ru 0.01901(9) 0.02945(9) 0.02974(9) -0.00545(6) -0.00200(6) -0.00576(6)
P 0.0204(2) 0.0312(3) 0.0251(2) -0.00329(19) -0.00312(18) -0.00675(19)
N1 0.0255(9) 0.0467(11) 0.0287(9) -0.0124(8) 0.0028(7) -0.0112(8)
N2 0.0241(8) 0.0339(9) 0.0276(8) -0.0031(7) -0.0047(6) -0.0087(7)
C1 0.0246(10) 0.0506(13) 0.0263(10) -0.0002(9) -0.0014(8) -0.0108(9)
C2 0.0211(9) 0.0424(12) 0.0283(10) -0.0055(8) -0.0017(7) -0.0098(8)
C3 0.0223(9) 0.0375(11) 0.0259(9) -0.0032(8) -0.0033(7) -0.0104(8)
C3A 0.0196(9) 0.0371(11) 0.0314(10) 0.0005(8) -0.0057(7) -0.0090(8)
C4 0.0334(11) 0.0404(12) 0.0352(11) -0.0017(9) -0.0057(9) -0.0148(9)
C5 0.0395(13) 0.0399(12) 0.0495(14) -0.0047(10) -0.0076(10) -0.0160(10)
C6 0.0383(13) 0.0380(12) 0.0592(16) 0.0087(11) -0.0080(11) -0.0164(10)
C7 0.0299(11) 0.0497(14) 0.0420(13) 0.0120(10) -0.0058(9) -0.0143(10)
C7A 0.0199(9) 0.0442(12) 0.0329(11) 0.0033(9) -0.0036(8) -0.0102(8)
C10 0.0419(13) 0.0292(11) 0.0504(14) 0.0036(10) -0.0132(11) -0.0102(9)
C11 0.0287(11) 0.0293(11) 0.0658(16) -0.0089(10) -0.0047(10) -0.0063(9)
C12 0.0437(13) 0.0418(13) 0.0512(14) -0.0112(11) -0.0040(11) -0.0216(11)
C13 0.0288(11) 0.0362(12) 0.0615(16) 0.0081(11) -0.0113(10) -0.0148(9)
C14 0.0347(12) 0.0290(11) 0.0491(14) 0.0044(9) 0.0037(10) -0.0086(9)
C15 0.092(2) 0.0444(15) 0.068(2) 0.0202(14) -0.0411(18) -0.0253(16)
C16 0.0400(15) 0.0360(14) 0.123(3) -0.0116(16) -0.0017(17) 0.0004(12)
C17 0.102(3) 0.072(2) 0.071(2) -0.0275(17) -0.0068(19) -0.052(2)
C18 0.0381(15) 0.0603(18) 0.122(3) 0.0333(19) -0.0327(17) -0.0294(14)
C19 0.0633(19) 0.0439(15) 0.0652(19) 0.0022(13) 0.0248(15) -0.0171(13)
C21 0.0237(10) 0.0408(12) 0.0380(11) -0.0004(9) -0.0090(8) -0.0077(8)
C22 0.0235(11) 0.0511(14) 0.0539(15) -0.0128(11) -0.0070(10) -0.0014(10)
C23 0.0309(12) 0.0603(16) 0.0489(14) -0.0090(12) -0.0143(10) -0.0130(11)
C24 0.0299(10) 0.0358(11) 0.0246(9) -0.0048(8) -0.0031(8) -0.0097(8)
C25 0.0343(12) 0.0429(12) 0.0335(11) -0.0103(9) -0.0037(9) -0.0020(9)
C26 0.0433(13) 0.0487(13) 0.0267(11) 0.0001(9) -0.0032(9) -0.0136(11)
C27 0.0236(10) 0.0394(11) 0.0358(11) -0.0125(9) -0.0018(8) -0.0070(8)
C28 0.0451(14) 0.0660(17) 0.0377(13) -0.0216(12) 0.0145(11) -0.0199(13)
C31 0.0263(10) 0.0346(11) 0.0339(11) 0.0023(8) -0.0080(8) -0.0112(8)
C32 0.0275(10) 0.0346(11) 0.0407(12) 0.0065(9) -0.0065(9) -0.0089(8)
C33 0.0264(11) 0.0488(14) 0.0644(17) 0.0112(12) -0.0122(11) -0.0117(10)
C34 0.0434(15) 0.0630(17) 0.0721(19) 0.0053(14) -0.0321(14) -0.0219(13)
C35 0.0546(17) 0.0648(18) 0.0559(16) -0.0062(13) -0.0284(14) -0.0200(14)
C36 0.0390(13) 0.0483(14) 0.0394(12) -0.0051(10) -0.0128(10) -0.0132(10)
C37 0.0300(11) 0.0494(14) 0.0422(13) 0.0000(10) 0.0010(9) -0.0040(10)
C38 0.0499(16) 0.078(2) 0.0376(13) -0.0218(13) -0.0087(11) -0.0108(14)
N10S 0.0379(11) 0.0548(13) 0.0424(11) 0.0071(9) -0.0131(9) -0.0113(9)
C11S 0.0307(11) 0.0351(11) 0.0352(11) 0.0109(9) -0.0070(9) -0.0094(9)
C12S 0.0332(12) 0.0364(12) 0.0493(14) 0.0159(10) -0.0041(10) -0.0068(9)
C13S 0.0336(13) 0.0499(15) 0.079(2) 0.0273(14) -0.0157(13) -0.0136(11)
C14S 0.0596(18) 0.0607(18) 0.081(2) 0.0291(16) -0.0444(17) -0.0308(15)
C15S 0.074(2) 0.0477(15) 0.0483(15) 0.0087(12) -0.0228(14) -0.0247(14)
C16S 0.0416(13) 0.0398(12) 0.0398(12) 0.0086(10) -0.0075(10) -0.0103(10)
C17S 0.0535(17) 0.0535(16) 0.0516(16) 0.0118(13) 0.0101(13) 0.0026(13)
C18S 0.0503(17) 0.075(2) 0.0478(16) -0.0029(14) 0.0038(13) -0.0020(15)
N20S 0.0510(13) 0.0381(11) 0.0555(13) 0.0031(10) -0.0065(10) -0.0037(10)
C21S 0.0434(13) 0.0313(11) 0.0361(11) -0.0057(9) -0.0130(9) -0.0084(9)
C22S 0.0414(13) 0.0398(12) 0.0359(12) -0.0080(9) -0.0095(9) -0.0113(10)
C23S 0.0419(13) 0.0404(13) 0.0544(15) -0.0111(11) -0.0159(11) -0.0038(10)
C24S 0.0637(18) 0.0358(13) 0.0626(17) 0.0024(12) -0.0295(14) -0.0080(12)
C25S 0.0642(18) 0.0441(14) 0.0466(14) 0.0050(11) -0.0165(13) -0.0247(13)
C26S 0.0448(13) 0.0412(12) 0.0374(12) -0.0060(10) -0.0100(10) -0.0158(10)
C27S 0.0502(16) 0.0575(17) 0.0543(16) -0.0047(13) -0.0009(13) -0.0160(13)
C28S 0.0487(16) 0.0649(18) 0.0541(16) -0.0114(14) -0.0010(13) -0.0202(14)

loop_
_atom_type_symbol
_atom_type_description
_atom_type_scat_dispersion_real
_atom_type_scat_dispersion_imag
_atom_type_scat_source
C C 0.0033 0.0016 'International Tables Vol C Tables 4.2.6.8 and 6.1.1.4'
H H 0.0000 0.0000 'International Tables Vol C Tables 4.2.6.8 and 6.1.1.4'
N N 0.0061 0.0033 'International Tables Vol C Tables 4.2.6.8 and 6.1.1.4'
P P 0.1023 0.0942 'International Tables Vol C Tables 4.2.6.8 and 6.1.1.4'
Ru Ru -1.2594 0.8363 'International Tables Vol C Tables 4.2.6.8 and 6.1.1.4'

loop_
_geom_angle_atom_site_label_1
_geom_angle_atom_site_label_2
_geom_angle_atom_site_label_3
_geom_angle
C27 Ru C11 93.09(10)
C27 Ru C10 125.89(9)
C11 Ru C10 37.47(9)
C27 Ru N2 87.57(8)
C11 Ru N2 153.12(8)
C10 Ru N2 145.86(8)
C27 Ru C12 93.00(9)
C11 Ru C12 37.29(10)
C10 Ru C12 61.83(9)
N2 Ru C12 115.83(8)
C27 Ru C13 124.38(9)
C11 Ru C13 61.15(8)
C10 Ru C13 60.71(9)
N2 Ru C13 96.63(7)
C12 Ru C13 36.19(9)
C27 Ru C14 152.76(9)
C11 Ru C14 61.67(9)
C10 Ru C14 36.61(9)
N2 Ru C14 110.13(7)
C12 Ru C14 60.97(9)
C13 Ru C14 36.02(9)
C27 Ru P 84.24(6)
C11 Ru P 119.67(7)
C10 Ru P 101.41(6)
N2 Ru P 87.15(5)
C12 Ru P 156.77(7)
C13 Ru P 151.17(7)
C14 Ru P 116.16(7)
C3 P C24 105.40(10)
C3 P C21 105.83(10)
C24 P C21 100.71(10)
C3 P Ru 107.92(7)
C24 P Ru 120.26(7)
C21 P Ru 115.46(7)
C27 N1 C2 123.43(17)
C27 N1 C28 120.9(2)
C2 N1 C28 115.57(19)
C31 N2 Ru 123.41(13)
C2 C1 C7A 107.06(19)
C1 C2 N1 123.89(19)
C1 C2 C3 111.59(19)
N1 C2 C3 124.32(19)
C2 C3 C3A 105.00(18)
C2 C3 P 120.62(16)
C3A C3 P 134.37(16)
C4 C3A C3 134.5(2)
C4 C3A C7A 117.3(2)
C3 C3A C7A 108.19(18)
C5 C4 C3A 120.7(2)
C4 C5 C6 121.3(2)
C7 C6 C5 119.8(2)
C6 C7 C7A 120.4(2)
C7 C7A C1 131.3(2)
C7 C7A C3A 120.5(2)
C1 C7A C3A 108.13(19)
C14 C10 C11 108.4(2)
C14 C10 C15 126.3(3)
C11 C10 C15 123.7(2)
C14 C10 Ru 74.38(13)
C11 C10 Ru 70.36(14)
C15 C10 Ru 132.48(18)
C10 C11 C12 108.1(2)
C10 C11 C16 126.2(3)
C12 C11 C16 124.7(3)
C10 C11 Ru 72.17(13)
C12 C11 Ru 73.81(14)
C16 C11 Ru 128.86(19)
C13 C12 C11 107.0(2)
C13 C12 C17 126.7(3)
C11 C12 C17 126.0(3)
C13 C12 Ru 72.96(13)
C11 C12 Ru 68.90(13)
C17 C12 Ru 128.6(2)
C12 C13 C14 109.4(2)
C12 C13 C18 124.9(3)
C14 C13 C18 124.9(3)
C12 C13 Ru 70.85(13)
C14 C13 Ru 72.06(13)
C18 C13 Ru 131.02(17)
C13 C14 C10 107.1(2)
C13 C14 C19 125.3(2)
C10 C14 C19 126.3(3)
C13 C14 Ru 71.92(13)
C10 C14 Ru 69.01(13)
C19 C14 Ru 134.06(17)
C22 C21 C23 109.42(19)
C22 C21 P 110.93(16)
C23 C21 P 113.53(16)
C25 C24 C26 109.75(18)
C25 C24 P 111.80(14)
C26 C24 P 112.43(15)
N1 C27 Ru 135.34(16)
C32 C31 C36 121.2(2)
C32 C31 N2 119.24(19)
C36 C31 N2 119.53(19)
C33 C32 C31 118.4(2)
C33 C32 C37 119.8(2)
C31 C32 C37 121.7(2)
C34 C33 C32 121.1(2)
C35 C34 C33 119.6(2)
C34 C35 C36 121.5(3)
C35 C36 C31 118.1(2)
C35 C36 C38 119.5(2)
C31 C36 C38 122.4(2)
C16S C11S C12S 120.4(2)
C16S C11S N10S 120.3(2)
C12S C11S N10S 119.3(2)
C13S C12S C11S 119.0(3)
C13S C12S C17S 120.4(3)
C11S C12S C17S 120.5(2)
C14S C13S C12S 121.4(3)
C13S C14S C15S 119.7(3)
C14S C15S C16S 120.6(3)
C15S C16S C11S 118.8(2)
C15S C16S C18S 120.6(3)
C11S C16S C18S 120.6(2)
N20S C21S C22S 120.2(2)
N20S C21S C26S 119.7(2)
C22S C21S C26S 120.0(2)
C23S C22S C21S 118.8(2)
C23S C22S C27S 120.8(2)
C21S C22S C27S 120.4(2)
C24S C23S C22S 121.7(3)
C25S C24S C23S 119.0(2)
C24S C25S C26S 121.5(3)
C25S C26S C21S 119.0(2)
C25S C26S C28S 121.0(2)
C21S C26S C28S 120.0(2)
N30S C31S C32S 120.9(2)
N30S C31S C36S 119.1(2)
C32S C31S C36S 120.0
C31S C32S C33S 120.0
C31S C32S C37S 119.9(2)
C33S C32S C37S 120.1(2)
C34S C33S C32S 120.0
C33S C34S C35S 120.0
C36S C35S C34S 120.0
C35S C36S C31S 120.0
C35S C36S C38S 120.9(2)
C31S C36S C38S 119.1(2)

loop_
_geom_bond_atom_site_label_1
_geom_bond_atom_site_label_2
_geom_bond_distance
Ru C27 1.946(2)
Ru C11 2.203(2)
Ru C10 2.227(2)
Ru N2 2.2562(17)
Ru C12 2.268(2)
Ru C13 2.295(2)
Ru C14 2.297(2)
Ru P 2.3139(5)
P C3 1.790(2)
P C24 1.860(2)
P C21 1.872(2)
N1 C27 1.328(3)
N1 C2 1.427(3)
N1 C28 1.471(3)
N2 C31 1.453(3)
C1 C2 1.391(3)
C1 C7A 1.412(3)
C2 C3 1.428(3)
C3 C3A 1.433(3)
C3A C4 1.413(3)
C3A C7A 1.445(3)
C4 C5 1.381(3)
C5 C6 1.404(4)
C6 C7 1.373(4)
C7 C7A 1.402(3)
C10 C14 1.422(3)
C10 C11 1.423(4)
C10 C15 1.511(4)
C11 C12 1.430(4)
C11 C16 1.506(3)
C12 C13 1.417(4)
C12 C17 1.498(4)
C13 C14 1.420(4)
C13 C18 1.498(3)
C14 C19 1.503(3)
C21 C22 1.528(3)
C21 C23 1.532(3)
C24 C25 1.520(3)
C24 C26 1.529(3)
C31 C32 1.398(3)
C31 C36 1.399(3)
C32 C33 1.396(3)
C32 C37 1.496(3)
C33 C34 1.381(4)
C34 C35 1.375(4)
C35 C36 1.397(3)
C36 C38 1.503(4)
N10S C11S 1.408(3)
C11S C16S 1.394(3)
C11S C12S 1.402(3)
C12S C13S 1.375(4)
C12S C17S 1.503(4)
C13S C14S 1.370(5)
C14S C15S 1.387(5)
C15S C16S 1.391(4)
C16S C18S 1.503(4)
N20S C21S 1.388(3)
C21S C22S 1.402(3)
C21S C26S 1.403(3)
C22S C23S 1.386(3)
C22S C27S 1.507(4)
C23S C24S 1.380(4)
C24S C25S 1.379(4)
C25S C26S 1.387(4)
C26S C28S 1.510(4)
N30S C31S 1.388(3)
C31S C32S 1.3900
C31S C36S 1.3900
C32S C33S 1.3900
C32S C37S 1.499(3)
C33S C34S 1.3900
C34S C35S 1.3900
C35S C36S 1.3900
C36S C38S 1.500(3)

loop_
_geom_torsion_atom_site_label_1
_geom_torsion_atom_site_label_2
_geom_torsion_atom_site_label_3
_geom_torsion_atom_site_label_4
_geom_torsion
C27 Ru P C3 -44.20(10)
C11 Ru P C3 -134.48(10)
C10 Ru P C3 -169.70(10)
N2 Ru P C3 43.64(8)
C12 Ru P C3 -128.38(18)
C13 Ru P C3 142.23(14)
C14 Ru P C3 154.71(9)
C27 Ru P C24 -164.99(10)
C11 Ru P C24 104.73(11)
C10 Ru P C24 69.51(10)
N2 Ru P C24 -77.15(9)
C12 Ru P C24 110.83(19)
C13 Ru P C24 21.44(15)
C14 Ru P C24 33.92(10)
C27 Ru P C21 73.94(11)
C11 Ru P C21 -16.34(11)
C10 Ru P C21 -51.57(10)
N2 Ru P C21 161.78(9)
C12 Ru P C21 -10.24(19)
C13 Ru P C21 -99.63(15)
C14 Ru P C21 -87.15(10)
C27 Ru N2 C31 -105.30(16)
C11 Ru N2 C31 -13.3(3)
C10 Ru N2 C31 64.1(2)
C12 Ru N2 C31 -13.14(18)
C13 Ru N2 C31 19.04(17)
C14 Ru N2 C31 53.48(17)
P Ru N2 C31 170.35(15)
C7A C1 C2 N1 175.03(19)
C7A C1 C2 C3 -0.1(2)
C27 N1 C2 C1 159.8(2)
C28 N1 C2 C1 -23.5(3)
C27 N1 C2 C3 -25.7(3)
C28 N1 C2 C3 151.0(2)
C1 C2 C3 C3A 0.9(2)
N1 C2 C3 C3A -174.16(18)
C1 C2 C3 P -179.77(15)
N1 C2 C3 P 5.2(3)
C24 P C3 C2 164.10(16)
C21 P C3 C2 -89.73(18)
Ru P C3 C2 34.42(18)
C24 P C3 C3A -16.8(2)
C21 P C3 C3A 89.4(2)
Ru P C3 C3A -146.48(19)
C2 C3 C3A C4 180.0(2)
P C3 C3A C4 0.8(4)
C2 C3 C3A C7A -1.4(2)
P C3 C3A C7A 179.44(17)
C3 C3A C4 C5 177.6(2)
C7A C3A C4 C5 -1.0(3)
C3A C4 C5 C6 -0.2(4)
C4 C5 C6 C7 1.2(4)
C5 C6 C7 C7A -1.1(4)
C6 C7 C7A C1 -179.1(2)
C6 C7 C7A C3A -0.1(3)
C2 C1 C7A C7 178.3(2)
C2 C1 C7A C3A -0.8(2)
C4 C3A C7A C7 1.1(3)
C3 C3A C7A C7 -177.81(19)
C4 C3A C7A C1 -179.69(18)
C3 C3A C7A C1 1.4(2)
C27 Ru C10 C14 150.02(14)
C11 Ru C10 C14 116.6(2)
N2 Ru C10 C14 -16.9(2)
C12 Ru C10 C14 78.33(16)
C13 Ru C10 C14 36.86(14)
P Ru C10 C14 -118.85(14)
C27 Ru C10 C11 33.40(18)
N2 Ru C10 C11 -133.51(15)
C12 Ru C10 C11 -38.29(14)
C13 Ru C10 C11 -79.76(15)
C14 Ru C10 C11 -116.6(2)
P Ru C10 C11 124.53(13)
C27 Ru C10 C15 -84.7(3)
C11 Ru C10 C15 -118.1(3)
N2 Ru C10 C15 108.4(3)
C12 Ru C10 C15 -156.4(3)
C13 Ru C10 C15 162.1(3)
C14 Ru C10 C15 125.3(3)
P Ru C10 C15 6.4(3)
C14 C10 C11 C12 0.5(3)
C15 C10 C11 C12 -165.8(2)
Ru C10 C11 C12 65.61(17)
C14 C10 C11 C16 169.3(2)
C15 C10 C11 C16 3.0(4)
Ru C10 C11 C16 -125.6(3)
C14 C10 C11 Ru -65.15(16)
C15 C10 C11 Ru 128.6(2)
C27 Ru C11 C10 -153.47(14)
N2 Ru C11 C10 115.8(2)
C12 Ru C11 C10 115.6(2)
C13 Ru C11 C10 78.51(15)
C14 Ru C11 C10 37.28(14)
P Ru C11 C10 -68.34(14)
C27 Ru C11 C12 90.91(15)
C10 Ru C11 C12 -115.6(2)
N2 Ru C11 C12 0.2(3)
C13 Ru C11 C12 -37.11(15)
C14 Ru C11 C12 -78.34(16)
P Ru C11 C12 176.03(12)
C27 Ru C11 C16 -30.9(3)
C10 Ru C11 C16 122.6(3)
N2 Ru C11 C16 -121.6(3)
C12 Ru C11 C16 -121.8(3)
C13 Ru C11 C16 -158.9(3)
C14 Ru C11 C16 159.9(3)
P Ru C11 C16 54.2(3)
C10 C11 C12 C13 -1.0(3)
C16 C11 C12 C13 -170.1(2)
Ru C11 C12 C13 63.49(17)
C10 C11 C12 C17 172.3(3)
C16 C11 C12 C17 3.3(4)
Ru C11 C12 C17 -123.1(3)
C10 C11 C12 Ru -64.53(16)
C16 C11 C12 Ru 126.4(3)
C27 Ru C12 C13 152.36(16)
C11 Ru C12 C13 -116.5(2)
C10 Ru C12 C13 -78.00(16)
N2 Ru C12 C13 63.61(17)
C14 Ru C12 C13 -36.09(14)
P Ru C12 C13 -125.25(17)
C27 Ru C12 C11 -91.15(15)
C10 Ru C12 C11 38.48(15)
N2 Ru C12 C11 -179.90(13)
C13 Ru C12 C11 116.5(2)
C14 Ru C12 C11 80.39(16)
P Ru C12 C11 -8.8(3)
C27 Ru C12 C17 28.7(3)
C11 Ru C12 C17 119.8(3)
C10 Ru C12 C17 158.3(3)
N2 Ru C12 C17 -60.1(3)
C13 Ru C12 C17 -123.7(4)
C14 Ru C12 C17 -159.8(3)
P Ru C12 C17 111.1(3)
C11 C12 C13 C14 1.3(3)
C17 C12 C13 C14 -172.1(3)
Ru C12 C13 C14 62.08(16)
C11 C12 C13 C18 171.9(2)
C17 C12 C13 C18 -1.4(4)
Ru C12 C13 C18 -127.2(2)
C11 C12 C13 Ru -60.83(16)
C17 C12 C13 Ru 125.9(3)
C27 Ru C13 C12 -34.14(19)
C11 Ru C13 C12 38.25(16)
C10 Ru C13 C12 81.37(16)
N2 Ru C13 C12 -125.73(15)
C14 Ru C13 C12 118.8(2)
P Ru C13 C12 138.10(15)
C27 Ru C13 C14 -152.98(14)
C11 Ru C13 C14 -80.59(15)
C10 Ru C13 C14 -37.47(13)
N2 Ru C13 C14 115.42(13)
C12 Ru C13 C14 -118.8(2)
P Ru C13 C14 19.3(2)
C27 Ru C13 C18 85.9(3)
C11 Ru C13 C18 158.3(3)
C10 Ru C13 C18 -158.6(3)
N2 Ru C13 C18 -5.7(3)
C12 Ru C13 C18 120.1(4)
C14 Ru C13 C18 -121.1(4)
P Ru C13 C18 -101.8(3)
C12 C13 C14 C10 -1.0(3)
C18 C13 C14 C10 -171.7(2)
Ru C13 C14 C10 60.36(15)
C12 C13 C14 C19 167.0(2)
C18 C13 C14 C19 -3.7(4)
Ru C13 C14 C19 -131.7(2)
C12 C13 C14 Ru -61.33(17)
C18 C13 C14 Ru 128.0(2)
C11 C10 C14 C13 0.3(3)
C15 C10 C14 C13 166.1(2)
Ru C10 C14 C13 -62.24(16)
C11 C10 C14 C19 -167.5(2)
C15 C10 C14 C19 -1.7(4)
Ru C10 C14 C19 130.0(2)
C11 C10 C14 Ru 62.55(16)
C15 C10 C14 Ru -131.7(3)
C27 Ru C14 C13 55.0(3)
C11 Ru C14 C13 79.00(15)
C10 Ru C14 C13 117.2(2)
N2 Ru C14 C13 -72.84(14)
C12 Ru C14 C13 36.27(14)
P Ru C14 C13 -169.79(12)
C27 Ru C14 C10 -62.2(3)
C11 Ru C14 C10 -38.16(14)
N2 Ru C14 C10 170.00(13)
C12 Ru C14 C10 -80.90(16)
C13 Ru C14 C10 -117.2(2)
P Ru C14 C10 73.04(14)
C27 Ru C14 C19 177.0(3)
C11 Ru C14 C19 -158.9(3)
C10 Ru C14 C19 -120.8(4)
N2 Ru C14 C19 49.2(3)
C12 Ru C14 C19 158.3(3)
C13 Ru C14 C19 122.1(3)
P Ru C14 C19 -47.7(3)
C3 P C21 C22 60.34(19)
C24 P C21 C22 169.89(17)
Ru P C21 C22 -58.96(18)
C3 P C21 C23 -63.36(19)
C24 P C21 C23 46.19(19)
Ru P C21 C23 177.35(15)
C3 P C24 C25 -66.35(18)
C21 P C24 C25 -176.23(16)
Ru P C24 C25 55.68(18)
C3 P C24 C26 169.68(16)
C21 P C24 C26 59.80(18)
Ru P C24 C26 -68.30(17)
C2 N1 C27 Ru -10.0(3)
C28 N1 C27 Ru 173.5(2)
C11 Ru C27 N1 161.2(2)
C10 Ru C27 N1 141.6(2)
N2 Ru C27 N1 -45.7(2)
C12 Ru C27 N1 -161.4(2)
C13 Ru C27 N1 -142.1(2)
C14 Ru C27 N1 -177.8(2)
P Ru C27 N1 41.7(2)
Ru N2 C31 C32 -104.6(2)
Ru N2 C31 C36 76.5(2)
C36 C31 C32 C33 -0.7(3)
N2 C31 C32 C33 -179.5(2)
C36 C31 C32 C37 178.9(2)
N2 C31 C32 C37 0.0(3)
C31 C32 C33 C34 -0.6(4)
C37 C32 C33 C34 179.8(2)
C32 C33 C34 C35 0.8(4)
C33 C34 C35 C36 0.5(5)
C34 C35 C36 C31 -1.7(4)
C34 C35 C36 C38 176.1(3)
C32 C31 C36 C35 1.8(4)
N2 C31 C36 C35 -179.4(2)
C32 C31 C36 C38 -175.9(2)
N2 C31 C36 C38 2.9(4)
C16S C11S C12S C13S 2.8(3)
N10S C11S C12S C13S 180.0(2)
C16S C11S C12S C17S -176.1(2)
N10S C11S C12S C17S 1.1(3)
C11S C12S C13S C14S -2.2(4)
C17S C12S C13S C14S 176.7(2)
C12S C13S C14S C15S 0.2(4)
C13S C14S C15S C16S 1.4(4)
C14S C15S C16S C11S -0.8(4)
C14S C15S C16S C18S 179.6(3)
C12S C11S C16S C15S -1.3(3)
N10S C11S C16S C15S -178.5(2)
C12S C11S C16S C18S 178.3(2)
N10S C11S C16S C18S 1.2(3)
N20S C21S C22S C23S -179.0(2)
C26S C21S C22S C23S -1.3(3)
N20S C21S C22S C27S 1.1(3)
C26S C21S C22S C27S 178.9(2)
C21S C22S C23S C24S 0.0(4)
C27S C22S C23S C24S 179.8(2)
C22S C23S C24S C25S 0.7(4)
C23S C24S C25S C26S -0.2(4)
C24S C25S C26S C21S -1.1(4)
C24S C25S C26S C28S 178.3(3)
N20S C21S C26S C25S 179.6(2)
C22S C21S C26S C25S 1.8(3)
N20S C21S C26S C28S 0.2(3)
C22S C21S C26S C28S -177.6(2)
N30S C31S C32S C33S -179.2(9)
C36S C31S C32S C33S 0.0
N30S C31S C32S C37S 2.0(9)
C36S C31S C32S C37S -178.8(7)
C31S C32S C33S C34S 0.0
C37S C32S C33S C34S 178.8(7)
C32S C33S C34S C35S 0.0
C33S C34S C35S C36S 0.0
C34S C35S C36S C31S 0.0
C34S C35S C36S C38S -178.2(7)
N30S C31S C36S C35S 179.2(9)
C32S C31S C36S C35S 0.0
N30S C31S C36S C38S -2.6(8)
C32S C31S C36S C38S 178.2(7)
